data_2009140
loop_
_publ_author_name
'Wolska, Irena'
'Herold, Franciszek'

_publ_section_title 4-Phenyl-2,3,5,6,7,8-hexahydro-1<i>H</i>-pyrido[1,2-<i>c</i>]pyrimidine-1,3-dione
_journal_issue 11
_journal_name_full 'Acta Crystallographica Section C'
_journal_page_first 1950
_journal_page_last 1952
_journal_paper_doi 10.1107/S0108270199009026
_journal_volume 55
_journal_year 1999
_chemical_formula_moiety 'C14 H14 N2 O2'
_chemical_formula_sum 'C14 H14 N2 O2'
_chemical_formula_weight 242.27
_chemical_name_systematic
;
 ?
;
_space_group_IT_number 14
_symmetry_cell_setting monoclinic
_symmetry_space_group_name_Hall '-P 2ybc'
_symmetry_space_group_name_H-M 'P 1 21/c 1'
_audit_creation_method SHELXL
_cell_angle_alpha 90.00
_cell_angle_beta 92.68(3)
_cell_angle_gamma 90.00
_cell_formula_units_Z 4
_cell_length_a 11.101(2)
_cell_length_b 8.404(2)
_cell_length_c 12.836(3)
_cell_measurement_reflns_used 38
_cell_measurement_temperature 293(2)
_cell_measurement_theta_max 28.74
_cell_measurement_theta_min 7.53
_cell_volume 1196.2(5)
_computing_cell_refinement 'Kuma KM-4 Software'
_computing_data_collection 'Kuma KM-4 Software (Kuma Diffraction,1992)'
_computing_data_reduction 'Kuma KM-4 Software'
_computing_molecular_graphics 'Stereochemical Workstation (Siemens, 1989)'
_computing_publication_material SHELXL93
_computing_structure_refinement 'SHELXL93 (Sheldrick, 1993)'
_computing_structure_solution 'SHELXS86 (Sheldrick, 1990)'
_diffrn_ambient_temperature 293(2)
_diffrn_measurement_device 'KM-4 four-circle diffractometer'
_diffrn_measurement_method \w/2\q
_diffrn_radiation_monochromator graphite
_diffrn_radiation_source 'fine-focus sealed tube'
_diffrn_radiation_type CuK\a
_diffrn_radiation_wavelength 1.54178
_diffrn_reflns_av_R_equivalents 0.0096
_diffrn_reflns_av_sigmaI/netI 0.0097
_diffrn_reflns_limit_h_max 13
_diffrn_reflns_limit_h_min -13
_diffrn_reflns_limit_k_max 10
_diffrn_reflns_limit_k_min 0
_diffrn_reflns_limit_l_max 14
_diffrn_reflns_limit_l_min 0
_diffrn_reflns_number 2384
_diffrn_reflns_theta_max 75.13
_diffrn_reflns_theta_min 3.99
_diffrn_standards_decay_% 0.9
_diffrn_standards_interval_count 100
_diffrn_standards_number 3
_exptl_absorpt_coefficient_mu 0.743
_exptl_absorpt_correction_type none
_exptl_crystal_colour colourless
_exptl_crystal_density_diffrn 1.345
_exptl_crystal_density_meas ?
_exptl_crystal_description prism
_exptl_crystal_F_000 512
_exptl_crystal_size_max 0.5
_exptl_crystal_size_mid 0.2
_exptl_crystal_size_min 0.15
_refine_diff_density_max 0.210
_refine_diff_density_min -0.173
_refine_ls_extinction_coef 0.0085(10)
_refine_ls_extinction_method 'SHELXL93 (Sheldrick, 1993)'
_refine_ls_goodness_of_fit_all 1.049
_refine_ls_goodness_of_fit_ref 1.102
_refine_ls_hydrogen_treatment mixed
_refine_ls_matrix_type full
_refine_ls_number_parameters 207
_refine_ls_number_reflns 2256
_refine_ls_number_restraints 0
_refine_ls_restrained_S_all 1.193
_refine_ls_restrained_S_obs 1.102
_refine_ls_R_factor_all 0.0473
_refine_ls_R_factor_gt 0.0419
_refine_ls_shift/esd_mean 0.002
_refine_ls_shift/su_max -0.009
_refine_ls_structure_factor_coef Fsqd
_refine_ls_weighting_details 'w = 1/[\s^2^(Fo^2^)+(0.0747P)^2^+0.2332P] where P=(Fo^2^+2Fc^2^)/3'
_refine_ls_weighting_scheme calc
_refine_ls_wR_factor_all 0.1397
_refine_ls_wR_factor_ref 0.1194
_reflns_number_gt 1951
_reflns_number_total 2259
_reflns_observed_criterion I>2\s(I)
_cod_data_source_file jz1351.cif
_cod_data_source_block 1
_cod_depositor_comments
;
The following automatic conversions were performed:

'_exptl_crystal_density_meas' value 'not measured' was changed to '?'
- the value is perceived as not measured.

Automatic conversion script
Id: cif_fix_values 3008 2015-01-20 13:52:24Z robertas 

The following automatic conversions were performed:

'_refine_ls_weighting_scheme' value 'calc w =
1/[\s^2^(Fo^2^)+(0.0747P)^2^+0.2332P] where P=(Fo^2^+2Fc^2^)/3' was
changed to 'calc'. New tag '_refine_ls_weighting_details' was
created. The value of the new tag was set to 'w =
1/[\s^2^(Fo^2^)+(0.0747P)^2^+0.2332P] where P=(Fo^2^+2Fc^2^)/3'.

Automatic conversion script
Id: cif_fix_values 3143 2015-03-26 13:38:13Z robertas 
;
_cod_original_sg_symbol_H-M 'P 21/c'
_cod_database_code 2009140

loop_
_symmetry_equiv_pos_as_xyz
'x, y, z'
'-x, y+1/2, -z+1/2'
'-x, -y, -z'
'x, -y-1/2, z-1/2'

loop_
_atom_site_aniso_label
_atom_site_aniso_U_11
_atom_site_aniso_U_22
_atom_site_aniso_U_33
_atom_site_aniso_U_12
_atom_site_aniso_U_13
_atom_site_aniso_U_23
C1 .0427(7) .0393(7) .0389(7) -.0028(5) -.0084(5) -.0025(5)
N2 .0438(6) .0387(6) .0420(6) -.0106(5) -.0100(5) .0014(4)
C3 .0419(7) .0397(7) .0357(7) -.0066(5) -.0042(5) .0019(5)
C4 .0385(6) .0387(7) .0341(7) -.0050(5) -.0040(5) .0012(5)
C4a .0411(6) .0402(7) .0340(7) -.0057(5) -.0063(5) .0006(5)
C5 .0675(10) .0513(8) .0503(9) -.0259(7) -.0189(7) .0092(7)
C6A .071(3) .044(2) .070(3) -.018(2) -.019(2) .014(2)
C7A .056(2) .060(3) .050(2) -.002(2) .002(2) .019(2)
C6B .050(2) .047(2) .056(2) -.014(2) -.007(2) .011(2)
C7B .072(3) .049(2) .056(2) -.019(2) -.018(2) .017(2)
C8 .0618(9) .0462(8) .0437(8) -.0062(6) -.0146(6) .0128(6)
N9 .0474(6) .0382(6) .0373(6) -.0066(4) -.0113(5) .0043(4)
O10 .0606(6) .0500(6) .0553(6) -.0071(5) -.0288(5) .0033(5)
O11 .0656(7) .0435(6) .0533(6) -.0187(5) -.0182(5) .0126(4)
C1' .0382(6) .0384(6) .0354(7) -.0081(5) -.0049(5) .0049(5)
C2' .0451(7) .0424(7) .0388(7) -.0015(6) -.0045(5) .0017(5)
C3' .0575(8) .0497(8) .0363(7) -.0045(6) -.0063(6) -.0006(6)
C4' .0547(9) .0648(9) .0435(8) -.0009(7) -.0171(6) .0063(7)
C5' .0520(8) .0753(11) .0562(10) .0168(8) -.0118(7) .0014(8)
C6' .0503(8) .0614(9) .0439(8) .0089(7) -.0036(6) -.0033(7)

loop_
_atom_site_label
_atom_site_fract_x
_atom_site_fract_y
_atom_site_fract_z
_atom_site_U_iso_or_equiv
_atom_site_thermal_displace_type
_atom_site_calc_flag
_atom_site_refinement_flags
_atom_site_occupancy
_atom_site_disorder_group
_atom_site_type_symbol
C1 .45957(12) .1682(2) .60903(10) .0406(3) Uani d . 1 . C
N2 .45383(10) .30054(13) .54683(9) .0419(3) Uani d . 1 . N
H2 .5077(17) .378(2) .5631(13) .054(4) Uiso d . 1 . H
C3 .37536(11) .3259(2) .46197(10) .0393(3) Uani d . 1 . C
C4 .29706(11) .19437(15) .43475(10) .0373(3) Uani d . 1 . C
C4a .29742(12) .0635(2) .49696(10) .0386(3) Uani d . 1 . C
C5 .2121(2) -.0732(2) .47486(12) .0571(4) Uani d . 1 . C
H5A .1304 -.0319 .47442 .068 Uiso calc PR .493(9) 1 H
H5B .2253 -.1117 .40506 .068 Uiso calc PR .493(9) 1 H
H5C .1402 -.0332 .43768 .068 Uiso calc PR .507(9) 2 H
H5D .2502 -.1487 .42967 .068 Uiso calc PR .507(9) 2 H
C6A .2192(6) -.2117(7) .5468(5) .0623(14) Uani d P .493(9) 1 C
H6A .2801 -.2854 .5244 .075 Uiso calc PR .493(9) 1 H
H6B .1424 -.2668 .5446 .075 Uiso calc PR .493(9) 1 H
C7A .2521(4) -.1560(7) .6621(4) .0556(12) Uani d P .493(9) 1 C
H7A .1933 -.0797 .6850 .067 Uiso calc PR .493(9) 1 H
H7B .2537 -.2461 .7093 .067 Uiso calc PR .493(9) 1 H
C6B .1760(5) -.1573(7) .5700(4) .0512(11) Uani d P .507(9) 2 C
H6C .1235 -.2463 .5516 .061 Uiso calc PR .507(9) 2 H
H6D .1334 -.0856 .6147 .061 Uiso calc PR .507(9) 2 H
C7B .2934(6) -.2167(6) .6263(4) .0598(14) Uani d P .507(9) 2 C
H7C .2736 -.2789 .6868 .072 Uiso calc PR .507(9) 2 H
H7D .3362 -.2853 .5797 .072 Uiso calc PR .507(9) 2 H
C8 .37268(15) -.0818(2) .65991(12) .0511(4) Uani d . 1 . C
H8A .43107 -.1618 .64168 .061 Uiso calc PR .493(9) 1 H
H8B .39580 -.0422 .72894 .061 Uiso calc PR .493(9) 1 H
H8C .34570 -.0409 .72551 .061 Uiso calc PR .507(9) 2 H
H8D .45411 -.1216 .67237 .061 Uiso calc PR .507(9) 2 H
N9 .37543(10) .05108(13) .58395(9) .0414(3) Uani d . 1 . N
O10 .53368(10) .15524(12) .68130(8) .0563(3) Uani d . 1 . O
O11 .37607(10) .45425(12) .41549(8) .0548(3) Uani d . 1 . O
C1' .21804(11) .20803(15) .33771(10) .0375(3) Uani d . 1 . C
C2' .24351(12) .1203(2) .24990(10) .0423(3) Uani d . 1 . C
H2' .3123(16) .049(2) .2501(12) .050(4) Uiso d . 1 . H
C3' .16976(14) .1312(2) .15970(11) .0481(4) Uani d . 1 . C
H3' .1950(18) .069(2) .1000(15) .068(5) Uiso d . 1 . H
C4' .07084(14) .2302(2) .15639(12) .0549(4) Uani d . 1 . C
H4' .0180(19) .239(2) .0952(16) .070(5) Uiso d . 1 . H
C5' .0456(2) .3198(2) .24268(13) .0616(4) Uani d . 1 . C
H5' -.025(2) .394(3) .2379(16) .079(6) Uiso d . 1 . H
C6' .11904(14) .3091(2) .33294(12) .0520(4) Uani d . 1 . C
H6' .1006(19) .374(3) .3952(16) .076(6) Uiso d . 1 . H

loop_
_atom_type_symbol
_atom_type_description
_atom_type_scat_dispersion_real
_atom_type_scat_dispersion_imag
_atom_type_scat_source
C C 0.0181 0.0091 'International Tables Vol C Tables 4.2.6.8 and 6.1.1.4'
H H 0.0000 0.0000 'International Tables Vol C Tables 4.2.6.8 and 6.1.1.4'
N N 0.0311 0.0180 'International Tables Vol C Tables 4.2.6.8 and 6.1.1.4'
O O 0.0492 0.0322 'International Tables Vol C Tables 4.2.6.8 and 6.1.1.4'

loop_
_geom_angle_atom_site_label_1
_geom_angle_atom_site_label_2
_geom_angle_atom_site_label_3
_geom_angle
_geom_angle_publ_flag
O10 C1 N2 121.94(12) ?
O10 C1 N9 122.63(12) ?
N2 C1 N9 115.44(11) yes
C1 N2 C3 126.64(11) ?
C1 N2 H2 116.0(11) ?
C3 N2 H2 117.4(11) ?
O11 C3 N2 119.97(11) ?
O11 C3 C4 124.90(12) ?
N2 C3 C4 115.14(11) yes
C4a C4 C3 119.60(12) ?
C4a C4 C1' 122.52(11) ?
C3 C4 C1' 117.88(11) ?
C4 C4a N9 121.30(11) ?
C4 C4a C5 121.44(12) ?
N9 C4a C5 117.26(11) ?
C6B C5 C4a 113.6(2) ?
C6A C5 C4a 117.7(2) ?
C6A C5 H5A 107.9(3) ?
C4a C5 H5A 107.87(9) ?
C6A C5 H5B 107.9(3) ?
C4a C5 H5B 107.87(9) ?
H5A C5 H5B 107.2 ?
C6B C5 H5C 108.9(2) ?
C4a C5 H5C 108.85(8) ?
C6B C5 H5D 108.9(3) ?
C4a C5 H5D 108.85(9) ?
H5C C5 H5D 107.7 ?
C5 C6A C7A 110.7(5) ?
C5 C6A H6A 109.5(4) ?
C7A C6A H6A 109.5(5) ?
C5 C6A H6B 109.5(2) ?
C7A C6A H6B 109.5(3) ?
H6A C6A H6B 108.1 ?
C8 C7A C6A 106.1(5) ?
C8 C7A H7A 110.5(3) ?
C6A C7A H7A 110.5(5) ?
C8 C7A H7B 110.5(2) ?
C6A C7A H7B 110.5(3) ?
H7A C7A H7B 108.7 ?
C5 C6B C7B 106.6(4) ?
C5 C6B H6C 110.4(2) ?
C7B C6B H6C 110.4(3) ?
C5 C6B H6D 110.4(3) ?
C7B C6B H6D 110.4(5) ?
H6C C6B H6D 108.6 ?
C8 C7B C6B 111.4(5) ?
C8 C7B H7C 109.3(2) ?
C6B C7B H7C 109.3(3) ?
C8 C7B H7D 109.3(3) ?
C6B C7B H7D 109.3(5) ?
H7C C7B H7D 108.0 ?
C7A C8 N9 112.1(2) ?
N9 C8 C7B 114.4(2) ?
C7A C8 H8A 109.2(3) ?
N9 C8 H8A 109.19(8) ?
C7A C8 H8B 109.2(2) ?
N9 C8 H8B 109.19(7) ?
H8A C8 H8B 107.9 ?
N9 C8 H8C 108.66(8) ?
C7B C8 H8C 108.7(3) ?
N9 C8 H8D 108.66(8) ?
C7B C8 H8D 108.7(3) ?
H8C C8 H8D 107.6 ?
C1 N9 C4A 121.58(11) ?
C1 N9 C8 114.63(11) ?
C4A N9 C8 123.73(11) ?
C2' C1' C6' 118.72(13) yes
C2' C1' C4 120.17(12) ?
C6' C1' C4 121.10(12) ?
C1' C2' C3' 120.50(13) ?
C1' C2' H2' 121.0(10) ?
C3' C2' H2' 118.5(10) ?
C4' C3' C2' 120.23(14) ?
C4' C3' H3' 123.7(12) ?
C2' C3' H3' 116.0(12) ?
C3' C4' C5' 119.80(13) ?
C3' C4' H4' 122.0(12) ?
C5' C4' H4' 118.2(12) ?
C4' C5' C6' 120.10(15) ?
C4' C5' H5' 118.7(12) ?
C6' C5' H5' 121.2(12) ?
C1' C6' C5' 120.62(15) ?
C1' C6' H6' 119.5(12) ?
C5' C6' H6' 119.9(12) ?

loop_
_geom_bond_atom_site_label_1
_geom_bond_atom_site_label_2
_geom_bond_site_symmetry_2
_geom_bond_distance
_geom_bond_publ_flag
C1 O10 . 1.216(2) yes
C1 N2 . 1.369(2) yes
C1 N9 . 1.384(2) ?
N2 C3 . 1.379(2) yes
N2 H2 . .90(2) ?
C3 O11 . 1.233(2) yes
C3 C4 . 1.439(2) ?
C4 C4a . 1.359(2) yes
C4 C1' . 1.494(2) ?
C4a N9 . 1.385(2) ?
C4a C5 . 1.508(2) ?
C5 C6B . 1.482(4) ?
C5 C6A . 1.486(5) ?
C5 H5A . .97 ?
C5 H5B . .97 ?
C5 H5C . .97 ?
C5 H5D . .97 ?
C6A C7A . 1.579(10) ?
C6A H6A . .97 ?
C6A H6B . .97 ?
C7A C8 . 1.478(4) ?
C7A H7A . .97 ?
C7A H7B . .97 ?
C6B C7B . 1.543(9) ?
C6B H6C . .97 ?
C6B H6D . .97 ?
C7B C8 . 1.487(4) ?
C7B H7C . .97 ?
C7B H7D . .97 ?
C8 N9 . 1.484(2) ?
C8 H8A . .97 ?
C8 H8B . .97 ?
C8 H8C . .97 ?
C8 H8D . .97 ?
C1' C2' . 1.387(2) ?
C1' C6' . 1.388(2) ?
C2' C3' . 1.390(2) ?
C2' H2' . .97(2) ?
C3' C4' . 1.377(2) ?
C3' H3' . .98(2) ?
C4' C5' . 1.379(2) ?
C4' H4' . .96(2) ?
C5' C6' . 1.388(2) ?
C5' H5' . 1.00(2) ?
C6' H6' . 1.00(2) ?

loop_
_geom_hbond_atom_site_label_D
_geom_hbond_atom_site_label_H
_geom_hbond_atom_site_label_A
_geom_hbond_site_symmetry_D
_geom_hbond_site_symmetry_H
_geom_hbond_site_symmetry_A
_geom_hbond_distance_DH
_geom_hbond_distance_HA
_geom_hbond_distance_DA
_geom_hbond_angle_DHA
_geom_hbond_publ_flag
N2 H2 O11 1_555 1_555 3_666 0.90(2) 1.92(2) 2.821(2) 175(2) yes
C2' H2' O10 1_555 1_555 3_656 0.97(2) 2.55(2) 3.472(2) 159.0(10) yes
C8 H8B O11 1_555 1_555 4_566 0.97 2.52 3.450(2) 159 yes
C8 H8C O11 1_555 1_555 4_566 0.97 2.55 3.450(2) 154 yes
C7A H7C O10 1_555 1_555 2_646 0.97 2.81 3.430(4) 122 yes
C7B H7C O10 1_555 1_555 2_646 0.97 2.72 3.241(4) 114 yes

loop_
_geom_torsion_atom_site_label_1
_geom_torsion_atom_site_label_2
_geom_torsion_atom_site_label_3
_geom_torsion_atom_site_label_4
_geom_torsion
_geom_torsion_publ_flag
O10 C1 N2 C3 178.60(13) ?
N9 C1 N2 C3 -1.5(2) ?
C1 N2 C3 O11 176.57(13) ?
C1 N2 C3 C4 -3.5(2) ?
O11 C3 C4 C4a -174.53(14) ?
N2 C3 C4 C4a 5.6(2) ?
O11 C3 C4 C1' 5.6(2) ?
N2 C3 C4 C1' -174.32(11) ?
C3 C4 C4a N9 -2.8(2) ?
C1' C4 C4a N9 177.09(12) ?
C3 C4 C4a C5 176.54(14) ?
C1' C4 C4a C5 -3.6(2) ?
C4 C4a C5 C6B -148.7(3) ?
N9 C4a C5 C6B 30.7(3) yes
C4 C4a C5 C6A 179.7(4) ?
N9 C4a C5 C6A -0.9(5) yes
C6B C5 C6A C7A -54.4(7) ?
C4a C5 C6A C7A 34.5(8) yes
C5 C6A C7A C8 -62.3(8) yes
C6A C5 C6B C7B 47.0(6) ?
C4a C5 C6B C7B -58.0(6) yes
C5 C6B C7B C8 62.8(8) yes
C6A C7A C8 N9 56.9(6) yes
C6A C7A C8 C7B -44.2(5) ?
C6B C7B C8 C7A 54.4(6) ?
C6B C7B C8 N9 -39.0(7) yes
O10 C1 N9 C4a -175.42(13) ?
N2 C1 N9 C4a 4.7(2) ?
O10 C1 N9 C8 7.3(2) ?
N2 C1 N9 C8 -172.57(12) ?
C4 C4a N9 C1 -2.6(2) ?
C5 C4a N9 C1 178.05(13) ?
C4 C4a N9 C8 174.35(13) ?
C5 C4a N9 C8 -5.0(2) yes
C7A C8 N9 C1 151.5(3) ?
C7B C8 N9 C1 -172.7(4) ?
C7A C8 N9 C4a -25.6(4) yes
C7B C8 N9 C4a 10.1(4) yes
C4a C4 C1' C2' -72.6(2) ?
C3 C4 C1' C2' 107.27(15) ?
C4a C4 C1' C6' 108.1(2) ?
C3 C4 C1' C6' -72.1(2) ?
C6' C1' C2' C3' -1.3(2) ?
C4 C1' C2' C3' 179.36(12) ?
C1' C2' C3' C4' 0.4(2) ?
C2' C3' C4' C5' 0.6(2) ?
C3' C4' C5' C6' -0.6(3) ?
C2' C1' C6' C5' 1.2(2) ?
C4 C1' C6' C5' -179.43(14) ?
C4' C5' C6' C1' -0.3(3) ?
